data_4088517
loop_
_publ_author_name
'Doherty, Simon'
'Knight, Julian G.'
'Perry, Daniel O.'
'Ward, Nicholas A. B.'
'Bittner, Dror M.'
'McFarlane, William'
'Wills, Corinne'
'Probert, Michael R.'

_publ_section_title
;
 Triaryl-Like MONO-, BIS-, and TRISKITPHOS Phosphines: Synthesis, Solution
 NMR Studies, and a Comparison in Gold-Catalyzed Carbon--Heteroatom Bond
 Forming 5-exo-dig and 6-endo-dig Cyclizations
;
_journal_issue 9
_journal_name_full Organometallics
_journal_page_first 1265
_journal_paper_doi 10.1021/acs.organomet.6b00146
_journal_volume 35
_journal_year 2016
_chemical_formula_moiety 'C34 H25 Au Cl P, 1(C H Cl3)'
_chemical_formula_sum 'C35 H26 Au Cl4 P'
_chemical_formula_weight 816.29
_space_group_crystal_system monoclinic
_space_group_IT_number 14
_space_group_name_Hall '-P 2ybc'
_space_group_name_H-M_alt 'P 1 21/c 1'
_atom_sites_solution_hydrogens geom
_audit_creation_date 2015-07-17
_audit_creation_method
;
Olex2 1.2
(compiled 2015.01.26 svn.r3151 for OlexSys, GUI svn.r4998)
;
_cell_angle_alpha 90
_cell_angle_beta 110.098(4)
_cell_angle_gamma 90
_cell_formula_units_Z 4
_cell_length_a 13.5237(6)
_cell_length_b 16.5920(7)
_cell_length_c 15.2157(6)
_cell_measurement_reflns_used 16164
_cell_measurement_temperature 150.0
_cell_measurement_theta_max 29.5501
_cell_measurement_theta_min 3.0044
_cell_volume 3206.3(2)
_computing_cell_refinement
;
CrysAlisPro, Oxford Diffraction Ltd.,
Version 1.171.33.55 (release 05-01-2010 CrysAlis171 .NET)
(compiled Jan  5 2010,16:28:46)
;
_computing_data_collection
;
CrysAlisPro, Oxford Diffraction Ltd.,
Version 1.171.33.55 (release 05-01-2010 CrysAlis171 .NET)
(compiled Jan  5 2010,16:28:46)
;
_computing_data_reduction
;
CrysAlisPro, Oxford Diffraction Ltd.,
Version 1.171.33.55 (release 05-01-2010 CrysAlis171 .NET)
(compiled Jan  5 2010,16:28:46)
;
_computing_molecular_graphics 'Olex2 (Dolomanov et al., 2009)'
_computing_publication_material 'Olex2 (Dolomanov et al., 2009)'
_computing_structure_refinement 'XL (Sheldrick, 2008)'
_diffrn_ambient_temperature 150.0
_diffrn_detector_area_resol_mean 10.3968
_diffrn_measured_fraction_theta_full 0.998
_diffrn_measured_fraction_theta_max 0.869
_diffrn_measurement_details
;
#__ type_ start__ end____ width___ exp.time_
  1 omega  -37.00   64.00   1.0000    6.0000
omega____ theta____ kappa____ phi______ frames
    -      -10.7903   38.0000  -30.0000 101

#__ type_ start__ end____ width___ exp.time_
  2 omega  -24.00   45.00   1.0000    6.0000
omega____ theta____ kappa____ phi______ frames
    -       12.6653  -77.0000 -150.0000 69

#__ type_ start__ end____ width___ exp.time_
  3 omega   56.00   88.00   1.0000    6.0000
omega____ theta____ kappa____ phi______ frames
    -       12.6653  179.0000  -90.0000 32

#__ type_ start__ end____ width___ exp.time_
  4 omega  -22.00   10.00   1.0000    6.0000
omega____ theta____ kappa____ phi______ frames
    -       12.6653  117.0000  -11.0000 32

#__ type_ start__ end____ width___ exp.time_
  5 omega  -32.00   -6.00   1.0000    6.0000
omega____ theta____ kappa____ phi______ frames
    -       12.6653  -77.0000  120.0000 26

#__ type_ start__ end____ width___ exp.time_
  6 omega   21.00   46.00   1.0000    6.0000
omega____ theta____ kappa____ phi______ frames
    -       12.6653  -77.0000  120.0000 25

#__ type_ start__ end____ width___ exp.time_
  7 omega   74.00  100.00   1.0000    6.0000
omega____ theta____ kappa____ phi______ frames
    -       12.6653  179.0000   90.0000 26

#__ type_ start__ end____ width___ exp.time_
  8 omega  -46.00  -21.00   1.0000    6.0000
omega____ theta____ kappa____ phi______ frames
    -       12.6653  -38.0000  -90.0000 25
;
_diffrn_measurement_device_type 'Xcalibur, Atlas, Gemini ultra'
_diffrn_measurement_method '\w scans'
_diffrn_orient_matrix_UB_11 -0.0453557000
_diffrn_orient_matrix_UB_12 -0.0245312000
_diffrn_orient_matrix_UB_13 -0.0085632000
_diffrn_orient_matrix_UB_21 0.0324709000
_diffrn_orient_matrix_UB_22 -0.0345540000
_diffrn_orient_matrix_UB_23 0.0139912000
_diffrn_orient_matrix_UB_31 0.0023515000
_diffrn_orient_matrix_UB_32 0.0057998000
_diffrn_orient_matrix_UB_33 0.0468460000
_diffrn_radiation_monochromator graphite
_diffrn_radiation_type MoK\a
_diffrn_radiation_wavelength 0.71073
_diffrn_reflns_av_R_equivalents 0.0243
_diffrn_reflns_av_unetI/netI 0.0309
_diffrn_reflns_Laue_measured_fraction_full 0.998
_diffrn_reflns_Laue_measured_fraction_max 0.869
_diffrn_reflns_limit_h_max 17
_diffrn_reflns_limit_h_min -18
_diffrn_reflns_limit_k_max 22
_diffrn_reflns_limit_k_min -21
_diffrn_reflns_limit_l_max 20
_diffrn_reflns_limit_l_min -19
_diffrn_reflns_number 27373
_diffrn_reflns_point_group_measured_fraction_full 0.998
_diffrn_reflns_point_group_measured_fraction_max 0.869
_diffrn_reflns_theta_full 26.000
_diffrn_reflns_theta_max 29.616
_diffrn_reflns_theta_min 3.010
_diffrn_source 'Enhance (Mo) X-ray Source'
_diffrn_standards_number 0
_exptl_absorpt_coefficient_mu 4.995
_exptl_absorpt_correction_T_max 1.00000
_exptl_absorpt_correction_T_min 0.56919
_exptl_absorpt_correction_type multi-scan
_exptl_absorpt_process_details
;
CrysAlisPro, Oxford Diffraction Ltd.,
Version 1.171.33.55 (release 05-01-2010 CrysAlis171 .NET)
(compiled Jan  5 2010,16:28:46)
Empirical absorption correction using spherical harmonics,
 implemented in SCALE3 ABSPACK scaling algorithm.
;
_exptl_crystal_colour 'clear light colourless'
_exptl_crystal_colour_lustre clear
_exptl_crystal_colour_modifier light
_exptl_crystal_colour_primary colourless
_exptl_crystal_density_diffrn 1.691
_exptl_crystal_description block
_exptl_crystal_F_000 1592
_exptl_crystal_size_max 0.33
_exptl_crystal_size_mid 0.32
_exptl_crystal_size_min 0.3
_refine_diff_density_max 1.761
_refine_diff_density_min -1.713
_refine_diff_density_rms 0.120
_refine_ls_extinction_method none
_refine_ls_goodness_of_fit_ref 1.078
_refine_ls_hydrogen_treatment constr
_refine_ls_matrix_type full
_refine_ls_number_parameters 382
_refine_ls_number_reflns 7837
_refine_ls_number_restraints 453
_refine_ls_restrained_S_all 1.125
_refine_ls_R_factor_all 0.0366
_refine_ls_R_factor_gt 0.0273
_refine_ls_shift/su_max 0.001
_refine_ls_shift/su_mean 0.000
_refine_ls_structure_factor_coef Fsqd
_refine_ls_weighting_details 'w=1/[\s^2^(Fo^2^)+(0.0442P)^2^] where P=(Fo^2^+2Fc^2^)/3'
_refine_ls_weighting_scheme calc
_refine_ls_wR_factor_gt 0.0715
_refine_ls_wR_factor_ref 0.0729
_reflns_Friedel_coverage 0.000
_reflns_number_gt 6386
_reflns_number_total 7837
_reflns_threshold_expression 'I > 2\s(I)'
_cod_data_source_file om6b00146_si_002.cif
_cod_data_source_block sd297
_cod_database_code 4088517
_shelxl_version_number 2014/6
_shelx_space_group_comment
;
The symmetry employed for this shelxl refinement is uniquely defined
by the following loop, which should always be used as a source of
symmetry information in preference to the above space-group names.
They are only intended as comments.
;
_shelx_estimated_absorpt_t_max 0.316
_shelx_estimated_absorpt_t_min 0.289
_reflns_odcompleteness_completeness 99.78
_reflns_odcompleteness_iscentric 1
_reflns_odcompleteness_theta 26.32
_olex2_refinement_description
;
1. Fixed Uiso
 At 1.2 times of:
  All C(H) groups
2. Restrained distances
 Cl1T-C1S \\sim Cl1S-C1S \\sim Cl2T-C1S \\sim Cl2S-C1S \\sim Cl3T-C1S \\sim
Cl3S-C1S
 with sigma of 0.02
 Cl1T-C1T \\sim Cl1S-C1S \\sim Cl1U-C1U \\sim Cl2T-C1T \\sim Cl2S-C1S \\sim
Cl2U-C1U \\sim Cl3U-C1U ~
 Cl3T-C1T \\sim Cl3S-C1S
 with sigma of 0.02
 Cl2U-Cl3U \\sim Cl3T-Cl2T \\sim Cl2U-Cl1U \\sim Cl1U-Cl2T \\sim Cl1U-Cl3U
\\sim Cl3T-Cl1T
 with sigma of 0.02
3. Uiso/Uaniso restraints and constraints
Uanis(C1S) = Uanis(C1T) = Uanis(C1U)
Uanis(Cl1S) = Uanis(Cl1T) = Uanis(Cl1U) = Uanis(Cl3S) = Uanis(Cl3T) =
Uanis(Cl3U) = Uanis(Cl2S) = Uanis(Cl2T) = Uanis(Cl2U)
4. Rigid body (RIGU) restrains
 All non-hydrogen atoms
 with sigma for 1-2 distances of 0.004 and sigma for 1-3 distances of 0.004
5. Others
 Fixed Sof: Cl1S(0.45273) Cl3S(0.45273) Cl2S(0.45273) C1S(0.45273)
 H1S(0.45273) Cl1T(0.32111) Cl3T(0.32111) Cl2T(0.32111) C1T(0.32111)
 H1T(0.32111) Cl1U(0.22614) Cl2U(0.22614) Cl3U(0.22614) C1U(0.22614)
 H1U(0.22614)
6.a Ternary CH refined with riding coordinates:
 C2(H2), C9(H9), C1S(H1S), C1T(H1T), C1U(H1U)
6.b Aromatic/amide H refined with riding coordinates:
 C4(H4), C5(H5), C6(H6), C7(H7), C11(H11), C12(H12), C13(H13), C14(H14),
 C18(H18), C19(H19), C20(H20), C21(H21), C22(H22), C24(H24), C25(H25), C26(H26),
  C27(H27), C28(H28), C30(H30), C31(H31), C32(H32), C33(H33), C34(H34)
;
_olex2_submission_special_instructions 'No special instructions were received'

loop_
_space_group_symop_operation_xyz
'x, y, z'
'-x, y+1/2, -z+1/2'
'-x, -y, -z'
'x, -y-1/2, z-1/2'

loop_
_atom_site_label
_atom_site_type_symbol
_atom_site_fract_x
_atom_site_fract_y
_atom_site_fract_z
_atom_site_U_iso_or_equiv
_atom_site_adp_type
_atom_site_occupancy
_atom_site_site_symmetry_order
_atom_site_calc_flag
_atom_site_refinement_flags_posn
_atom_site_refinement_flags_adp
_atom_site_refinement_flags_occupancy
_atom_site_disorder_assembly
_atom_site_disorder_group
Au1 Au 0.47101(2) 0.17792(2) 0.32652(2) 0.01637(5) Uani 1 1 d . U . . .
P1 P 0.29923(6) 0.20194(5) 0.26525(5) 0.01295(16) Uani 1 1 d . U . . .
Cl1 Cl 0.64452(7) 0.14250(6) 0.38202(7) 0.0313(2) Uani 1 1 d . U . . .
C1 C 0.2247(2) 0.14511(19) 0.3218(2) 0.0131(6) Uani 1 1 d . U . . .
C2 C 0.1157(2) 0.11017(19) 0.2643(2) 0.0144(6) Uani 1 1 d . U . . .
H2 H 0.0870 0.1329 0.1996 0.017 Uiso 1 1 calc R . . . .
C3 C 0.1314(2) 0.0192(2) 0.2653(2) 0.0153(6) Uani 1 1 d . U . . .
C4 C 0.1112(3) -0.0312(2) 0.1889(2) 0.0213(7) Uani 1 1 d . U . . .
H4 H 0.0822 -0.0103 0.1273 0.026 Uiso 1 1 calc R . . . .
C5 C 0.1335(3) -0.1127(2) 0.2032(2) 0.0260(8) Uani 1 1 d . U . . .
H5 H 0.1192 -0.1479 0.1510 0.031 Uiso 1 1 calc R . . . .
C6 C 0.1767(3) -0.1431(2) 0.2930(3) 0.0255(8) Uani 1 1 d . U . . .
H6 H 0.1928 -0.1989 0.3018 0.031 Uiso 1 1 calc R . . . .
C7 C 0.1968(3) -0.0930(2) 0.3709(2) 0.0206(7) Uani 1 1 d . U . . .
H7 H 0.2257 -0.1140 0.4326 0.025 Uiso 1 1 calc R . . . .
C8 C 0.1734(2) -0.01162(19) 0.3561(2) 0.0152(6) Uani 1 1 d . U . . .
C9 C 0.1911(2) 0.05266(19) 0.4311(2) 0.0146(6) Uani 1 1 d . U . . .
H9 H 0.2212 0.0304 0.4960 0.018 Uiso 1 1 calc R . . . .
C10 C 0.0858(2) 0.09406(19) 0.4125(2) 0.0148(6) Uani 1 1 d . U . . .
C11 C 0.0308(3) 0.1027(2) 0.4729(2) 0.0190(7) Uani 1 1 d . U . . .
H11 H 0.0581 0.0814 0.5345 0.023 Uiso 1 1 calc R . . . .
C12 C -0.0647(3) 0.1429(2) 0.4431(2) 0.0234(7) Uani 1 1 d . U . . .
H12 H -0.1026 0.1491 0.4850 0.028 Uiso 1 1 calc R . . . .
C13 C -0.1062(3) 0.1743(2) 0.3533(3) 0.0228(7) Uani 1 1 d . U . . .
H13 H -0.1719 0.2017 0.3339 0.027 Uiso 1 1 calc R . . . .
C14 C -0.0503(3) 0.16523(19) 0.2915(2) 0.0180(7) Uani 1 1 d . U . . .
H14 H -0.0779 0.1862 0.2298 0.022 Uiso 1 1 calc R . . . .
C15 C 0.0445(2) 0.12589(19) 0.3212(2) 0.0140(6) Uani 1 1 d . U . . .
C16 C 0.2624(2) 0.11619(19) 0.4100(2) 0.0146(6) Uani 1 1 d . U . . .
C17 C 0.3602(2) 0.1397(2) 0.4865(2) 0.0175(7) Uani 1 1 d . U . . .
C18 C 0.3832(3) 0.2199(2) 0.5079(2) 0.0214(7) Uani 1 1 d . U . . .
H18 H 0.3380 0.2604 0.4711 0.026 Uiso 1 1 calc R . . . .
C19 C 0.4711(3) 0.2418(2) 0.5820(2) 0.0299(9) Uani 1 1 d . U . . .
H19 H 0.4852 0.2972 0.5969 0.036 Uiso 1 1 calc R . . . .
C20 C 0.5386(3) 0.1841(3) 0.6347(3) 0.0343(9) Uani 1 1 d . U . . .
H20 H 0.5996 0.1996 0.6852 0.041 Uiso 1 1 calc R . . . .
C21 C 0.5173(3) 0.1024(3) 0.6135(2) 0.0324(9) Uani 1 1 d . U . . .
H21 H 0.5642 0.0622 0.6489 0.039 Uiso 1 1 calc R . . . .
C22 C 0.4269(3) 0.0808(2) 0.5404(2) 0.0245(8) Uani 1 1 d . U . . .
H22 H 0.4106 0.0255 0.5272 0.029 Uiso 1 1 calc R . . . .
C23 C 0.2556(3) 0.30506(19) 0.2547(2) 0.0162(6) Uani 1 1 d . U . . .
C24 C 0.1555(3) 0.3260(2) 0.2527(2) 0.0220(7) Uani 1 1 d . U . . .
H24 H 0.1112 0.2863 0.2648 0.026 Uiso 1 1 calc R . . . .
C25 C 0.1197(3) 0.4047(2) 0.2330(2) 0.0274(8) Uani 1 1 d . U . . .
H25 H 0.0506 0.4186 0.2306 0.033 Uiso 1 1 calc R . . . .
C26 C 0.1848(3) 0.4627(2) 0.2170(2) 0.0299(8) Uani 1 1 d . U . . .
H26 H 0.1604 0.5166 0.2040 0.036 Uiso 1 1 calc R . . . .
C27 C 0.2846(4) 0.4431(2) 0.2197(3) 0.0330(9) Uani 1 1 d . U . . .
H27 H 0.3291 0.4836 0.2092 0.040 Uiso 1 1 calc R . . . .
C28 C 0.3209(3) 0.3639(2) 0.2378(2) 0.0240(7) Uani 1 1 d . U . . .
H28 H 0.3894 0.3501 0.2387 0.029 Uiso 1 1 calc R . . . .
C29 C 0.2478(3) 0.16415(19) 0.1456(2) 0.0168(7) Uani 1 1 d . U . . .
C30 C 0.1671(3) 0.2037(2) 0.0759(2) 0.0246(8) Uani 1 1 d . U . . .
H30 H 0.1412 0.2538 0.0888 0.029 Uiso 1 1 calc R . . . .
C31 C 0.1248(4) 0.1691(3) -0.0131(3) 0.0357(10) Uani 1 1 d . U . . .
H31 H 0.0697 0.1957 -0.0606 0.043 Uiso 1 1 calc R . . . .
C32 C 0.1626(4) 0.0974(3) -0.0316(3) 0.0429(11) Uani 1 1 d . U . . .
H32 H 0.1323 0.0732 -0.0915 0.051 Uiso 1 1 calc R . . . .
C33 C 0.2452(4) 0.0596(3) 0.0365(3) 0.0414(11) Uani 1 1 d . U . . .
H33 H 0.2729 0.0105 0.0227 0.050 Uiso 1 1 calc R . . . .
C34 C 0.2874(3) 0.0932(2) 0.1246(2) 0.0292(8) Uani 1 1 d . U . . .
H34 H 0.3441 0.0672 0.1711 0.035 Uiso 1 1 calc R . . . .
Cl1S Cl 0.6870(6) 0.3803(4) 0.6120(3) 0.0515(4) Uani 0.4527 1 d D U P A 1
Cl3S Cl 0.7955(3) 0.3235(3) 0.5007(3) 0.0515(4) Uani 0.4527 1 d D U P A 1
Cl2S Cl 0.5775(2) 0.3712(2) 0.4263(2) 0.0515(4) Uani 0.4527 1 d D U P A 1
C1S C 0.6745(7) 0.3207(9) 0.5157(5) 0.0469(17) Uani 0.4527 1 d D U P A 1
H1S H 0.6528 0.2644 0.5242 0.056 Uiso 0.4527 1 calc R . P A 1
Cl1T Cl 0.6864(6) 0.3671(4) 0.6280(4) 0.0515(4) Uani 0.3211 1 d D U P B 2
Cl3T Cl 0.8126(5) 0.3102(4) 0.5190(5) 0.0515(4) Uani 0.3211 1 d D U P B 2
Cl2T Cl 0.6059(4) 0.3692(3) 0.4048(3) 0.0515(4) Uani 0.3211 1 d D U P B 2
C1T C 0.6806(10) 0.3307(14) 0.5171(7) 0.0469(17) Uani 0.3211 1 d D U P B 2
H1T H 0.6507 0.2754 0.5158 0.056 Uiso 0.3211 1 calc R . P B 2
Cl1U Cl 0.6802(9) 0.3845(8) 0.5957(5) 0.0515(4) Uani 0.2261 1 d D U P C 3
Cl2U Cl 0.6375(5) 0.3702(4) 0.3898(4) 0.0515(4) Uani 0.2261 1 d D U P C 3
Cl3U Cl 0.8367(5) 0.3303(4) 0.5240(5) 0.0515(4) Uani 0.2261 1 d D U P C 3
C1U C 0.6991(11) 0.3296(14) 0.5027(9) 0.0469(17) Uani 0.2261 1 d D U P C 3
H1U H 0.6750 0.2728 0.5040 0.056 Uiso 0.2261 1 calc R . P C 3

loop_
_atom_site_aniso_label
_atom_site_aniso_U_11
_atom_site_aniso_U_22
_atom_site_aniso_U_33
_atom_site_aniso_U_23
_atom_site_aniso_U_13
_atom_site_aniso_U_12
Au1 0.01148(7) 0.01810(8) 0.01963(7) 0.00121(5) 0.00549(5) 0.00022(5)
P1 0.0128(4) 0.0116(4) 0.0152(4) 0.0016(3) 0.0057(3) 0.0007(3)
Cl1 0.0131(4) 0.0378(5) 0.0398(5) -0.0010(4) 0.0049(4) 0.0042(4)
C1 0.0125(14) 0.0125(15) 0.0148(14) 0.0012(12) 0.0054(11) 0.0010(12)
C2 0.0122(14) 0.0170(16) 0.0126(13) 0.0011(12) 0.0022(11) -0.0015(12)
C3 0.0114(14) 0.0168(16) 0.0183(14) -0.0007(12) 0.0058(11) -0.0026(12)
C4 0.0188(17) 0.0266(18) 0.0183(15) -0.0046(13) 0.0063(12) -0.0040(14)
C5 0.0266(19) 0.0221(18) 0.0304(18) -0.0106(14) 0.0112(14) -0.0060(15)
C6 0.0220(18) 0.0146(17) 0.042(2) -0.0041(15) 0.0132(15) -0.0025(14)
C7 0.0145(16) 0.0174(16) 0.0295(17) 0.0051(13) 0.0072(13) 0.0011(13)
C8 0.0122(15) 0.0149(15) 0.0202(14) -0.0006(12) 0.0077(11) -0.0025(12)
C9 0.0151(15) 0.0149(15) 0.0121(13) 0.0040(11) 0.0024(11) -0.0013(12)
C10 0.0178(15) 0.0112(15) 0.0156(14) -0.0009(11) 0.0061(11) -0.0036(12)
C11 0.0232(17) 0.0188(17) 0.0188(15) -0.0012(13) 0.0120(13) -0.0062(13)
C12 0.0276(19) 0.0190(18) 0.0309(18) -0.0042(14) 0.0193(14) -0.0037(14)
C13 0.0182(17) 0.0168(17) 0.0375(19) 0.0004(14) 0.0146(14) 0.0011(13)
C14 0.0152(15) 0.0159(17) 0.0227(16) 0.0004(13) 0.0061(12) -0.0026(12)
C15 0.0131(14) 0.0127(15) 0.0159(14) 0.0001(11) 0.0046(11) -0.0032(11)
C16 0.0135(15) 0.0149(15) 0.0155(14) 0.0001(12) 0.0050(11) 0.0004(12)
C17 0.0135(15) 0.0238(17) 0.0144(14) -0.0003(12) 0.0039(11) -0.0014(13)
C18 0.0199(17) 0.0250(18) 0.0214(16) -0.0033(14) 0.0095(13) -0.0054(14)
C19 0.0211(18) 0.041(2) 0.0289(18) -0.0160(16) 0.0096(14) -0.0104(16)
C20 0.0166(18) 0.059(3) 0.0254(18) -0.0113(17) 0.0040(14) -0.0055(17)
C21 0.0153(17) 0.051(2) 0.0254(18) 0.0051(17) 0.0006(13) 0.0046(16)
C22 0.0197(17) 0.031(2) 0.0211(16) 0.0023(14) 0.0054(13) 0.0051(14)
C23 0.0208(16) 0.0132(15) 0.0147(15) 0.0005(12) 0.0063(12) 0.0024(12)
C24 0.0255(18) 0.0223(18) 0.0215(17) 0.0011(13) 0.0122(14) 0.0036(14)
C25 0.037(2) 0.0250(19) 0.0196(16) -0.0010(14) 0.0093(15) 0.0143(16)
C26 0.049(2) 0.0171(18) 0.0201(17) 0.0006(14) 0.0074(16) 0.0106(16)
C27 0.049(2) 0.0156(18) 0.034(2) 0.0033(15) 0.0128(17) -0.0047(16)
C28 0.0271(19) 0.0168(17) 0.0285(18) 0.0012(14) 0.0101(14) -0.0006(14)
C29 0.0192(16) 0.0173(17) 0.0144(14) 0.0020(11) 0.0066(12) -0.0027(12)
C30 0.0253(19) 0.0301(19) 0.0177(15) 0.0008(14) 0.0066(13) -0.0008(15)
C31 0.040(2) 0.045(2) 0.0164(17) 0.0031(16) 0.0034(16) -0.0031(18)
C32 0.063(3) 0.044(3) 0.0189(18) -0.0062(17) 0.0104(18) -0.013(2)
C33 0.070(3) 0.026(2) 0.0297(19) -0.0064(16) 0.0202(19) 0.005(2)
C34 0.040(2) 0.0256(19) 0.0240(17) -0.0020(14) 0.0130(15) 0.0072(16)
Cl1S 0.0499(7) 0.0539(8) 0.0456(9) -0.0045(6) 0.0099(6) -0.0130(6)
Cl3S 0.0499(7) 0.0539(8) 0.0456(9) -0.0045(6) 0.0099(6) -0.0130(6)
Cl2S 0.0499(7) 0.0539(8) 0.0456(9) -0.0045(6) 0.0099(6) -0.0130(6)
C1S 0.053(3) 0.032(4) 0.057(3) 0.005(2) 0.020(2) -0.015(3)
Cl1T 0.0499(7) 0.0539(8) 0.0456(9) -0.0045(6) 0.0099(6) -0.0130(6)
Cl3T 0.0499(7) 0.0539(8) 0.0456(9) -0.0045(6) 0.0099(6) -0.0130(6)
Cl2T 0.0499(7) 0.0539(8) 0.0456(9) -0.0045(6) 0.0099(6) -0.0130(6)
C1T 0.053(3) 0.032(4) 0.057(3) 0.005(2) 0.020(2) -0.015(3)
Cl1U 0.0499(7) 0.0539(8) 0.0456(9) -0.0045(6) 0.0099(6) -0.0130(6)
Cl2U 0.0499(7) 0.0539(8) 0.0456(9) -0.0045(6) 0.0099(6) -0.0130(6)
Cl3U 0.0499(7) 0.0539(8) 0.0456(9) -0.0045(6) 0.0099(6) -0.0130(6)
C1U 0.053(3) 0.032(4) 0.057(3) 0.005(2) 0.020(2) -0.015(3)

loop_
_atom_type_symbol
_atom_type_description
_atom_type_scat_dispersion_real
_atom_type_scat_dispersion_imag
_atom_type_scat_source
C C 0.0033 0.0016 'International Tables Vol C Tables 4.2.6.8 and 6.1.1.4'
H H 0.0000 0.0000 'International Tables Vol C Tables 4.2.6.8 and 6.1.1.4'
P P 0.1023 0.0942 'International Tables Vol C Tables 4.2.6.8 and 6.1.1.4'
Au Au -2.0133 8.8022 'International Tables Vol C Tables 4.2.6.8 and 6.1.1.4'
Cl Cl 0.1484 0.1585 'International Tables Vol C Tables 4.2.6.8 and 6.1.1.4'

loop_
_geom_angle_atom_site_label_1
_geom_angle_atom_site_label_2
_geom_angle_atom_site_label_3
_geom_angle
P1 Au1 Cl1 174.78(3)
C1 P1 Au1 112.45(10)
C1 P1 C29 102.30(15)
C23 P1 Au1 118.13(12)
C23 P1 C1 108.68(15)
C23 P1 C29 103.74(15)
C29 P1 Au1 110.03(12)
C2 C1 P1 120.5(2)
C16 C1 P1 125.4(2)
C16 C1 C2 113.0(3)
C1 C2 H2 112.9
C3 C2 C1 105.3(2)
C3 C2 H2 112.9
C15 C2 C1 106.3(2)
C15 C2 H2 112.9
C15 C2 C3 106.1(2)
C4 C3 C2 127.2(3)
C4 C3 C8 120.4(3)
C8 C3 C2 112.3(3)
C3 C4 H4 120.3
C3 C4 C5 119.3(3)
C5 C4 H4 120.3
C4 C5 H5 119.8
C6 C5 C4 120.3(3)
C6 C5 H5 119.8
C5 C6 H6 119.5
C5 C6 C7 121.0(3)
C7 C6 H6 119.5
C6 C7 H7 120.8
C8 C7 C6 118.3(3)
C8 C7 H7 120.8
C3 C8 C9 113.1(3)
C7 C8 C3 120.6(3)
C7 C8 C9 126.3(3)
C8 C9 H9 112.9
C8 C9 C16 105.8(2)
C10 C9 C8 106.4(2)
C10 C9 H9 112.9
C10 C9 C16 105.5(2)
C16 C9 H9 112.9
C11 C10 C9 127.7(3)
C11 C10 C15 119.8(3)
C15 C10 C9 112.5(3)
C10 C11 H11 120.3
C10 C11 C12 119.4(3)
C12 C11 H11 120.3
C11 C12 H12 119.4
C11 C12 C13 121.3(3)
C13 C12 H12 119.4
C12 C13 H13 120.3
C12 C13 C14 119.4(3)
C14 C13 H13 120.3
C13 C14 H14 120.4
C15 C14 C13 119.3(3)
C15 C14 H14 120.4
C10 C15 C2 112.5(3)
C14 C15 C2 126.7(3)
C14 C15 C10 120.9(3)
C1 C16 C9 113.7(3)
C1 C16 C17 128.2(3)
C17 C16 C9 118.1(3)
C18 C17 C16 120.4(3)
C18 C17 C22 119.4(3)
C22 C17 C16 120.1(3)
C17 C18 H18 119.7
C19 C18 C17 120.6(3)
C19 C18 H18 119.7
C18 C19 H19 119.8
C20 C19 C18 120.5(4)
C20 C19 H19 119.8
C19 C20 H20 120.1
C19 C20 C21 119.8(3)
C21 C20 H20 120.1
C20 C21 H21 120.3
C22 C21 C20 119.3(4)
C22 C21 H21 120.3
C17 C22 H22 119.8
C21 C22 C17 120.4(4)
C21 C22 H22 119.8
C24 C23 P1 121.8(3)
C24 C23 C28 119.6(3)
C28 C23 P1 118.2(3)
C23 C24 H24 119.8
C23 C24 C25 120.4(3)
C25 C24 H24 119.8
C24 C25 H25 120.1
C26 C25 C24 119.8(4)
C26 C25 H25 120.1
C25 C26 H26 119.7
C27 C26 C25 120.6(3)
C27 C26 H26 119.7
C26 C27 H27 119.9
C26 C27 C28 120.2(4)
C28 C27 H27 119.9
C23 C28 H28 120.2
C27 C28 C23 119.5(4)
C27 C28 H28 120.2
C30 C29 P1 121.9(3)
C34 C29 P1 118.8(3)
C34 C29 C30 119.3(3)
C29 C30 H30 120.1
C29 C30 C31 119.7(4)
C31 C30 H30 120.1
C30 C31 H31 120.0
C32 C31 C30 120.0(4)
C32 C31 H31 120.0
C31 C32 H32 119.9
C31 C32 C33 120.2(4)
C33 C32 H32 119.9
C32 C33 H33 120.0
C34 C33 C32 120.1(4)
C34 C33 H33 120.0
C29 C34 C33 120.5(4)
C29 C34 H34 119.8
C33 C34 H34 119.8
Cl1S C1S Cl3S 106.0(7)
Cl1S C1S Cl2S 102.4(6)
Cl1S C1S H1S 111.9
Cl3S C1S Cl2S 112.1(7)
Cl3S C1S H1S 111.9
Cl2S C1S H1S 111.9
Cl1T C1T Cl3T 109.2(7)
Cl1T C1T Cl2T 128.2(10)
Cl1T C1T H1T 102.6
Cl3T C1T H1T 102.6
Cl2T C1T Cl3T 108.3(7)
Cl2T C1T H1T 102.6
Cl1U C1U Cl3U 106.3(10)
Cl1U C1U H1U 109.3
Cl2U C1U Cl1U 115.5(10)
Cl2U C1U Cl3U 106.8(9)
Cl2U C1U H1U 109.3
Cl3U C1U H1U 109.3

loop_
_geom_bond_atom_site_label_1
_geom_bond_atom_site_label_2
_geom_bond_distance
Au1 P1 2.2218(8)
Au1 Cl1 2.2810(9)
P1 C1 1.801(3)
P1 C23 1.799(3)
P1 C29 1.822(3)
C1 C2 1.545(4)
C1 C16 1.349(4)
C2 H2 1.0000
C2 C3 1.524(5)
C2 C15 1.523(4)
C3 C4 1.380(4)
C3 C8 1.397(4)
C4 H4 0.9500
C4 C5 1.386(5)
C5 H5 0.9500
C5 C6 1.383(5)
C6 H6 0.9500
C6 C7 1.397(5)
C7 H7 0.9500
C7 C8 1.387(5)
C8 C9 1.519(4)
C9 H9 1.0000
C9 C10 1.517(4)
C9 C16 1.535(4)
C10 C11 1.374(4)
C10 C15 1.409(4)
C11 H11 0.9500
C11 C12 1.384(5)
C12 H12 0.9500
C12 C13 1.388(5)
C13 H13 0.9500
C13 C14 1.403(5)
C14 H14 0.9500
C14 C15 1.370(5)
C16 C17 1.483(4)
C17 C18 1.380(5)
C17 C22 1.390(5)
C18 H18 0.9500
C18 C19 1.377(5)
C19 H19 0.9500
C19 C20 1.375(6)
C20 H20 0.9500
C20 C21 1.399(6)
C21 H21 0.9500
C21 C22 1.387(5)
C22 H22 0.9500
C23 C24 1.387(5)
C23 C28 1.398(5)
C24 H24 0.9500
C24 C25 1.389(5)
C25 H25 0.9500
C25 C26 1.382(6)
C26 H26 0.9500
C26 C27 1.376(6)
C27 H27 0.9500
C27 C28 1.397(5)
C28 H28 0.9500
C29 C30 1.397(5)
C29 C34 1.375(5)
C30 H30 0.9500
C30 C31 1.398(5)
C31 H31 0.9500
C31 C32 1.363(6)
C32 H32 0.9500
C32 C33 1.386(6)
C33 H33 0.9500
C33 C34 1.382(5)
C34 H34 0.9500
Cl1S C1S 1.727(10)
Cl3S C1S 1.730(10)
Cl2S C1S 1.745(9)
C1S H1S 1.0000
Cl1T C1T 1.768(12)
Cl3T C1T 1.807(12)
Cl2T C1T 1.779(11)
C1T H1T 1.0000
Cl1U C1U 1.774(13)
Cl2U C1U 1.765(13)
Cl3U C1U 1.775(13)
C1U H1U 1.0000

loop_
_geom_torsion_atom_site_label_1
_geom_torsion_atom_site_label_2
_geom_torsion_atom_site_label_3
_geom_torsion_atom_site_label_4
_geom_torsion
Au1 P1 C1 C2 -142.6(2)
Au1 P1 C1 C16 24.5(3)
Au1 P1 C23 C24 -154.6(2)
Au1 P1 C23 C28 32.5(3)
Au1 P1 C29 C30 -144.9(3)
Au1 P1 C29 C34 37.3(3)
P1 C1 C2 C3 110.5(3)
P1 C1 C2 C15 -137.2(2)
P1 C1 C16 C9 -165.2(2)
P1 C1 C16 C17 16.4(5)
P1 C23 C24 C25 -172.1(3)
P1 C23 C28 C27 173.4(3)
P1 C29 C30 C31 -175.1(3)
P1 C29 C34 C33 175.3(3)
C1 P1 C23 C24 -25.0(3)
C1 P1 C23 C28 162.2(2)
C1 P1 C29 C30 95.4(3)
C1 P1 C29 C34 -82.4(3)
C1 C2 C3 C4 -123.0(3)
C1 C2 C3 C8 55.3(3)
C1 C2 C15 C10 -55.5(3)
C1 C2 C15 C14 125.2(3)
C1 C16 C17 C18 49.1(5)
C1 C16 C17 C22 -134.2(4)
C2 C1 C16 C9 2.7(4)
C2 C1 C16 C17 -175.6(3)
C2 C3 C4 C5 177.9(3)
C2 C3 C8 C7 -177.6(3)
C2 C3 C8 C9 1.1(4)
C3 C2 C15 C10 56.2(3)
C3 C2 C15 C14 -123.1(3)
C3 C4 C5 C6 -0.6(5)
C3 C8 C9 C10 55.7(3)
C3 C8 C9 C16 -56.1(3)
C4 C3 C8 C7 0.9(5)
C4 C3 C8 C9 179.6(3)
C4 C5 C6 C7 1.2(6)
C5 C6 C7 C8 -0.6(5)
C6 C7 C8 C3 -0.4(5)
C6 C7 C8 C9 -178.9(3)
C7 C8 C9 C10 -125.7(3)
C7 C8 C9 C16 122.5(3)
C8 C3 C4 C5 -0.4(5)
C8 C9 C10 C11 123.7(3)
C8 C9 C10 C15 -56.3(3)
C8 C9 C16 C1 54.2(3)
C8 C9 C16 C17 -127.2(3)
C9 C10 C11 C12 179.9(3)
C9 C10 C15 C2 0.4(4)
C9 C10 C15 C14 179.8(3)
C9 C16 C17 C18 -129.2(3)
C9 C16 C17 C22 47.5(4)
C10 C9 C16 C1 -58.3(3)
C10 C9 C16 C17 120.3(3)
C10 C11 C12 C13 0.2(5)
C11 C10 C15 C2 -179.7(3)
C11 C10 C15 C14 -0.3(5)
C11 C12 C13 C14 0.0(5)
C12 C13 C14 C15 -0.3(5)
C13 C14 C15 C2 179.8(3)
C13 C14 C15 C10 0.5(5)
C15 C2 C3 C4 124.6(3)
C15 C2 C3 C8 -57.1(3)
C15 C10 C11 C12 -0.1(5)
C16 C1 C2 C3 -58.1(3)
C16 C1 C2 C15 54.2(3)
C16 C9 C10 C11 -124.2(3)
C16 C9 C10 C15 55.8(3)
C16 C17 C18 C19 176.6(3)
C16 C17 C22 C21 -178.5(3)
C17 C18 C19 C20 1.4(5)
C18 C17 C22 C21 -1.7(5)
C18 C19 C20 C21 -0.8(6)
C19 C20 C21 C22 -1.1(6)
C20 C21 C22 C17 2.3(5)
C22 C17 C18 C19 -0.2(5)
C23 P1 C1 C2 84.7(3)
C23 P1 C1 C16 -108.2(3)
C23 P1 C29 C30 -17.6(3)
C23 P1 C29 C34 164.6(3)
C23 C24 C25 C26 -1.1(5)
C24 C23 C28 C27 0.4(5)
C24 C25 C26 C27 0.4(5)
C25 C26 C27 C28 0.6(5)
C26 C27 C28 C23 -1.1(5)
C28 C23 C24 C25 0.7(5)
C29 P1 C1 C2 -24.6(3)
C29 P1 C1 C16 142.5(3)
C29 P1 C23 C24 83.3(3)
C29 P1 C23 C28 -89.5(3)
C29 C30 C31 C32 -0.4(6)
C30 C29 C34 C33 -2.5(6)
C30 C31 C32 C33 -2.0(7)
C31 C32 C33 C34 2.1(7)
C32 C33 C34 C29 0.2(7)
C34 C29 C30 C31 2.6(5)
